data_2217605
loop_
_publ_author_name
'Bork, Matthew A. '
'Krueger, Aaron M.'
'Tanke, Robin S.'
'Brummer, James G.'

_publ_section_title
;
 1,2-Bis{bis[4-(trifluoromethyl)phenyl]phosphino}ethane
;
_journal_coeditor_code OM2196
_journal_issue 2
_journal_name_full 'Acta Crystallographica Section E'
_journal_page_first o421
_journal_page_last o421
_journal_paper_doi 10.1107/S1600536807068547
_journal_volume 64
_journal_year 2008
_chemical_formula_iupac 'C30 H20 F12 P2'
_chemical_formula_moiety 'C30 H20 F12 P2'
_chemical_formula_sum 'C30 H20 F12 P2'
_chemical_formula_weight 670.41
_chemical_melting_point 471
_chemical_name_systematic
;
1,2-Bis{bis[4-(trifluoromethyl)phenyl]phosphino}ethane
;
_space_group_IT_number 14
_symmetry_cell_setting monoclinic
_symmetry_space_group_name_Hall '-P 2yn'
_symmetry_space_group_name_H-M 'P 1 21/n 1'
_atom_sites_solution_hydrogens geom
_atom_sites_solution_primary direct
_cell_angle_alpha 90
_cell_angle_beta 99.044(9)
_cell_angle_gamma 90
_cell_formula_units_Z 2
_cell_length_a 15.188(11)
_cell_length_b 5.402(4)
_cell_length_c 18.123(13)
_cell_measurement_reflns_used 4592
_cell_measurement_temperature 208
_cell_measurement_theta_max 27.2400
_cell_measurement_theta_min 2.2758
_cell_volume 1468.4(19)
_computing_cell_refinement 'APEX2 (Bruker, 2006)'
_computing_data_collection 'APEX2 (Bruker, 2006)'
_computing_data_reduction 'APEX2 (Bruker, 2006)'
_computing_molecular_graphics 'CAMERON (Watkin <i>et al.</i>,  1996)'
_computing_publication_material 'CRYSTALS (Betteridge <i>et al.</i>,  2003)'
_computing_structure_refinement 'CRYSTALS (Betteridge <i>et al.</i>,  2003)'
_computing_structure_solution 'SHELXS97 (Sheldrick, 2008)'
_diffrn_ambient_temperature 208
_diffrn_measured_fraction_theta_full 0.999
_diffrn_measured_fraction_theta_max 0.990
_diffrn_measurement_device_type 'Bruker SMART APEXII'
_diffrn_measurement_method \w
_diffrn_radiation_monochromator graphite
_diffrn_radiation_source 'fine-focus sealed tube'
_diffrn_radiation_type MoK\a
_diffrn_radiation_wavelength 0.71073
_diffrn_reflns_av_R_equivalents 0.044
_diffrn_reflns_limit_h_max 19
_diffrn_reflns_limit_h_min -19
_diffrn_reflns_limit_k_max 6
_diffrn_reflns_limit_k_min -4
_diffrn_reflns_limit_l_max 17
_diffrn_reflns_limit_l_min -23
_diffrn_reflns_number 9947
_diffrn_reflns_theta_full 26.695
_diffrn_reflns_theta_max 27.240
_diffrn_reflns_theta_min 1.629
_diffrn_standards_number 0
_exptl_absorpt_coefficient_mu 0.245
_exptl_absorpt_correction_T_max 0.98
_exptl_absorpt_correction_T_min 0.91
_exptl_absorpt_correction_type multi-scan
_exptl_absorpt_process_details '(SADABS; Sheldrick, 2006)'
_exptl_crystal_colour colorless
_exptl_crystal_density_diffrn 1.516
_exptl_crystal_density_method 'not measured'
_exptl_crystal_description block
_exptl_crystal_F_000 676
_exptl_crystal_size_max 0.40
_exptl_crystal_size_mid 0.10
_exptl_crystal_size_min 0.10
_refine_diff_density_max 0.73
_refine_diff_density_min -0.43
_refine_ls_extinction_coef 10E1(3)
_refine_ls_extinction_method 'Larson (1970), Equation 22'
_refine_ls_goodness_of_fit_ref 0.9463
_refine_ls_hydrogen_treatment constr
_refine_ls_matrix_type full
_refine_ls_number_constraints 0
_refine_ls_number_parameters 208
_refine_ls_number_reflns 3229
_refine_ls_number_restraints 0
_refine_ls_R_factor_all 0.0731
_refine_ls_R_factor_gt 0.0607
_refine_ls_shift/su_max 0.001060
_refine_ls_structure_factor_coef Fsqd
_refine_ls_weighting_details
;
 Method= Modified Sheldrick
 w=1/[\s^2^(F^2^) + ( 0.07P)^2^ + 1.82P]
 ,where P=(max(Fo^2^,0) + 2Fc^2^)/3
;
_refine_ls_weighting_scheme calc
_refine_ls_wR_factor_all 0.1617
_refine_ls_wR_factor_gt 0.1529
_refine_ls_wR_factor_ref 0.1617
_reflns_number_gt 2616
_reflns_number_total 3240
_reflns_threshold_expression I>2\s(I)
_cod_data_source_file om2196.cif
_cod_data_source_block I
_cod_original_cell_volume 1468.3(19)
_cod_original_sg_symbol_H-M 'P 21/n'
_cod_database_code 2217605
_cod_database_fobs_code 2217605

loop_
_symmetry_equiv_pos_as_xyz
x,y,z
-x,-y,-z
-x+1/2,y+1/2,-z+1/2
x+1/2,-y+1/2,z+1/2

loop_
_atom_site_type_symbol
_atom_site_label
_atom_site_fract_x
_atom_site_fract_y
_atom_site_fract_z
_atom_site_U_iso_or_equiv
_atom_site_adp_type
_atom_site_occupancy
F F1 1.27583(17) 0.8551(5) 0.42720(14) 0.0973 Uani 1.0000
F F2 1.22595(19) 0.5004(4) 0.40090(12) 0.0933 Uani 1.0000
F F3 1.15394(18) 0.7552(7) 0.45867(12) 0.1188 Uani 1.0000
F F4 0.58890(16) 0.7965(6) 0.11270(19) 0.1126 Uani 1.0000
F F5 0.56328(18) 1.1552(8) 0.0760(3) 0.1601 Uani 1.0000
F F6 0.59438(18) 1.0822(8) 0.19080(19) 0.1525 Uani 1.0000
C C1 1.02538(17) 0.9577(5) 0.03782(13) 0.0376 Uani 1.0000
C C2 1.06731(16) 1.0281(5) 0.19636(13) 0.0366 Uani 1.0000
C C3 1.12029(18) 0.8196(5) 0.19746(14) 0.0432 Uani 1.0000
C C4 1.16363(19) 0.7219(6) 0.26452(15) 0.0474 Uani 1.0000
C C5 1.15250(17) 0.8323(5) 0.33151(14) 0.0422 Uani 1.0000
C C6 1.1999(2) 0.7337(7) 0.40384(16) 0.0566 Uani 1.0000
C C7 1.0996(2) 1.0400(6) 0.33167(15) 0.0501 Uani 1.0000
C C8 1.05801(19) 1.1393(6) 0.26470(15) 0.0466 Uani 1.0000
C C9 0.89383(17) 1.1273(5) 0.11969(14) 0.0375 Uani 1.0000
C C10 0.8645(2) 0.9282(6) 0.15831(18) 0.0531 Uani 1.0000
C C11 0.7744(2) 0.8957(7) 0.16050(19) 0.0600 Uani 1.0000
C C12 0.71295(19) 1.0603(6) 0.12370(17) 0.0530 Uani 1.0000
C C13 0.6158(2) 1.0234(9) 0.1269(3) 0.0781 Uani 1.0000
C C14 0.7406(2) 1.2566(7) 0.08562(19) 0.0587 Uani 1.0000
C C15 0.83094(19) 1.2916(6) 0.08420(17) 0.0488 Uani 1.0000
P P1 1.01119(4) 1.18369(12) 0.11177(3) 0.0363 Uani 1.0000
H H11 1.0876 0.9429 0.0344 0.0451 Uiso 1.0000
H H12 1.0028 0.7998 0.0503 0.0451 Uiso 1.0000
H H31 1.1270 0.7433 0.1527 0.0513 Uiso 1.0000
H H41 1.2006 0.5845 0.2647 0.0539 Uiso 1.0000
H H71 1.0918 1.1122 0.3768 0.0578 Uiso 1.0000
H H81 1.0232 1.2810 0.2648 0.0543 Uiso 1.0000
H H101 0.9059 0.8154 0.1819 0.0610 Uiso 1.0000
H H111 0.7548 0.7643 0.1868 0.0685 Uiso 1.0000
H H141 0.6989 1.3674 0.0614 0.0680 Uiso 1.0000
H H151 0.8499 1.4260 0.0587 0.0563 Uiso 1.0000

loop_
_atom_site_aniso_label
_atom_site_aniso_U_11
_atom_site_aniso_U_22
_atom_site_aniso_U_33
_atom_site_aniso_U_12
_atom_site_aniso_U_13
_atom_site_aniso_U_23
F1 0.0832(16) 0.114(2) 0.0773(15) -0.0152(14) -0.0410(12) 0.0092(14)
F2 0.135(2) 0.0749(15) 0.0578(13) 0.0188(14) -0.0231(13) 0.0109(11)
F3 0.0998(19) 0.211(3) 0.0491(12) 0.057(2) 0.0224(12) 0.0483(17)
F4 0.0612(14) 0.128(2) 0.155(3) -0.0417(15) 0.0383(15) -0.065(2)
F5 0.0438(14) 0.213(4) 0.219(4) 0.0033(19) 0.0043(19) 0.058(3)
F6 0.0792(17) 0.252(4) 0.143(3) -0.069(2) 0.0692(18) -0.128(3)
C1 0.0375(12) 0.0447(14) 0.0301(12) -0.0025(11) 0.0036(9) -0.0012(10)
C2 0.0352(12) 0.0416(13) 0.0321(11) -0.0035(10) 0.0022(9) -0.0015(10)
C3 0.0476(14) 0.0499(15) 0.0306(12) 0.0024(12) 0.0015(10) -0.0059(11)
C4 0.0480(15) 0.0504(16) 0.0419(14) 0.0086(12) 0.0012(11) -0.0001(12)
C5 0.0368(13) 0.0543(16) 0.0338(12) -0.0062(11) 0.0003(10) 0.0016(11)
C6 0.0545(17) 0.076(2) 0.0371(14) 0.0052(16) -0.0006(13) 0.0024(14)
C7 0.0527(16) 0.0644(19) 0.0323(13) 0.0042(14) 0.0036(11) -0.0087(12)
C8 0.0488(15) 0.0506(16) 0.0396(14) 0.0089(12) 0.0043(11) -0.0060(12)
C9 0.0380(12) 0.0408(13) 0.0330(12) -0.0019(10) 0.0041(10) -0.0020(10)
C10 0.0447(15) 0.0549(18) 0.0584(17) -0.0033(13) 0.0041(13) 0.0165(14)
C11 0.0525(17) 0.066(2) 0.0627(19) -0.0154(15) 0.0142(15) 0.0084(16)
C12 0.0403(14) 0.068(2) 0.0514(16) -0.0054(14) 0.0108(12) -0.0176(15)
C13 0.0438(18) 0.106(3) 0.087(3) -0.011(2) 0.0157(18) -0.029(2)
C14 0.0437(16) 0.067(2) 0.0638(19) 0.0105(15) 0.0027(14) 0.0007(16)
C15 0.0469(15) 0.0491(16) 0.0507(16) 0.0045(13) 0.0090(12) 0.0101(13)
P1 0.0368(4) 0.0389(4) 0.0320(3) -0.0041(3) 0.0022(2) 0.0012(2)

loop_
_atom_type_symbol
_atom_type_scat_dispersion_real
_atom_type_scat_dispersion_imag
_atom_type_scat_source
C 0.0033 0.0016 'International Tables Vol C 4.2.6.8 and 6.1.1.4'
H 0.0000 0.0000 'International Tables Vol C 4.2.6.8 and 6.1.1.4'
F 0.0171 0.0103 'International Tables Vol C 4.2.6.8 and 6.1.1.4'
P 0.1023 0.0942 'International Tables Vol C 4.2.6.8 and 6.1.1.4'

loop_
_geom_angle_atom_site_label_1
_geom_angle_atom_site_label_2
_geom_angle_atom_site_label_3
_geom_angle_site_symmetry_1
_geom_angle
_geom_angle_publ_flag
C1 C1 P1 2_775 110.6(2) ?
C1 C1 H11 2_775 109.3 no
P1 C1 H11 . 109.2 no
C1 C1 H12 2_775 109.1 no
P1 C1 H12 . 109.2 no
H11 C1 H12 . 109.5 no
C3 C2 C8 . 118.3(2) ?
C3 C2 P1 . 125.28(19) ?
C8 C2 P1 . 116.3(2) ?
C2 C3 C4 . 121.0(2) ?
C2 C3 H31 . 119.5 no
C4 C3 H31 . 119.5 no
C3 C4 H41 . 120.6 no
C3 C4 C5 . 119.7(3) ?
H41 C4 C5 . 119.7 no
C4 C5 C6 . 120.5(3) ?
C4 C5 C7 . 120.2(2) ?
C6 C5 C7 . 119.3(3) ?
C5 C6 F1 . 112.1(3) ?
C5 C6 F2 . 114.2(3) ?
F1 C6 F2 . 103.4(3) ?
C5 C6 F3 . 113.2(3) ?
F1 C6 F3 . 104.7(3) ?
F2 C6 F3 . 108.3(3) ?
C5 C7 H71 . 119.8 no
C5 C7 C8 . 119.9(3) ?
H71 C7 C8 . 120.3 no
C2 C8 C7 . 120.8(3) ?
C2 C8 H81 . 119.3 no
C7 C8 H81 . 119.9 no
C10 C9 C15 . 118.4(3) ?
C10 C9 P1 . 123.9(2) ?
C15 C9 P1 . 117.7(2) ?
C9 C10 H101 . 119.3 no
C9 C10 C11 . 120.5(3) ?
H101 C10 C11 . 120.2 no
C10 C11 H111 . 120.6 no
C10 C11 C12 . 120.0(3) ?
H111 C11 C12 . 119.4 no
C11 C12 C13 . 119.3(3) ?
C11 C12 C14 . 120.3(3) ?
C13 C12 C14 . 120.4(3) ?
C12 C13 F5 . 112.9(4) ?
C12 C13 F4 . 113.4(3) ?
F5 C13 F4 . 103.3(4) ?
C12 C13 F6 . 113.0(3) ?
F5 C13 F6 . 106.4(4) ?
F4 C13 F6 . 107.0(4) ?
H141 C14 C12 . 119.8 no
H141 C14 C15 . 120.4 no
C12 C14 C15 . 119.8(3) ?
C14 C15 C9 . 121.0(3) ?
C14 C15 H151 . 119.9 no
C9 C15 H151 . 119.1 no
C1 P1 C2 . 102.20(13) ?
C1 P1 C9 . 99.93(12) ?
C2 P1 C9 . 100.83(13) ?

loop_
_geom_bond_atom_site_label_1
_geom_bond_atom_site_label_2
_geom_bond_site_symmetry_2
_geom_bond_distance
_geom_bond_publ_flag
F1 C6 . 1.336(4) ?
F2 C6 . 1.324(4) ?
F3 C6 . 1.307(4) ?
F4 C13 . 1.305(5) ?
F5 C13 . 1.328(6) ?
F6 C13 . 1.290(5) ?
H101 C10 . 0.930 no
H111 C11 . 0.930 no
H141 C14 . 0.930 no
H151 C15 . 0.930 no
H41 C4 . 0.930 no
H71 C7 . 0.930 no
H81 C8 . 0.930 no
C1 C1 2_775 1.533(5) ?
C1 P1 . 1.850(3) ?
C1 H11 . 0.960 no
C1 H12 . 0.960 no
C2 C3 . 1.383(4) ?
C2 C8 . 1.403(4) ?
C2 P1 . 1.836(3) ?
C3 C4 . 1.392(4) ?
C3 H31 . 0.930 no
C4 C5 . 1.387(4) ?
C5 C6 . 1.492(4) ?
C5 C7 . 1.380(4) ?
C7 C8 . 1.385(4) ?
C9 C10 . 1.394(4) ?
C9 C15 . 1.386(4) ?
C9 P1 . 1.836(3) ?
C10 C11 . 1.386(4) ?
C11 C12 . 1.383(5) ?
C12 C13 . 1.499(5) ?
C12 C14 . 1.367(5) ?
C14 C15 . 1.389(4) ?

loop_
_geom_torsion_atom_site_label_1
_geom_torsion_atom_site_label_2
_geom_torsion_atom_site_label_3
_geom_torsion_atom_site_label_4
_geom_torsion_site_symmetry_3
_geom_torsion_site_symmetry_4
_geom_torsion
_geom_torsion_publ_flag
C2 P1 C1 C1 . 2_775 174.53(18) no
C9 P1 C1 C1 . 2_775 71.1(2) no
C2 P1 C9 C10 . . -25.8(3) no
C1 P1 C2 C3 . . 11.2(3) no
C9 P1 C2 C3 . . 113.9(2) no
C1 P1 C2 C8 . . -171.8(2) no
C9 P1 C2 C8 . . -69.1(2) no
C1 P1 C9 C15 . . -100.4(2) no
C1 P1 C9 C10 . . 78.8(3) no
C2 P1 C9 C15 . . 155.1(2) no
P1 C1 C1 P1 2_775 2_775 179.98(16) no
P1 C2 C3 C4 . . 176.8(2) no
C3 C2 C8 C7 . . -1.1(4) no
C8 C2 C3 C4 . . -0.1(4) no
P1 C2 C8 C7 . . -178.4(2) no
C2 C3 C4 C5 . . 1.1(4) no
C3 C4 C5 C7 . . -0.8(4) no
C3 C4 C5 C6 . . -178.7(3) no
C4 C5 C6 F1 . . 95.7(4) no
C4 C5 C6 F2 . . -21.5(4) no
C4 C5 C7 C8 . . -0.4(4) no
C6 C5 C7 C8 . . 177.5(3) no
C7 C5 C6 F2 . . 160.7(3) no
C4 C5 C6 F3 . . -146.1(3) no
C7 C5 C6 F1 . . -82.2(3) no
C7 C5 C6 F3 . . 36.0(4) no
C5 C7 C8 C2 . . 1.4(5) no
P1 C9 C10 C11 . . -178.7(2) no
C15 C9 C10 C11 . . 0.4(4) no
P1 C9 C15 C14 . . 177.9(2) no
C10 C9 C15 C14 . . -1.3(4) no
C9 C10 C11 C12 . . 0.5(5) no
C10 C11 C12 C13 . . -179.7(4) no
C10 C11 C12 C14 . . -0.6(5) no
C11 C12 C13 F4 . . -47.9(5) no
C11 C12 C13 F5 . . -165.0(4) no
C11 C12 C13 F6 . . 74.1(5) no
C14 C12 C13 F4 . . 133.0(4) no
C14 C12 C13 F5 . . 15.8(6) no
C14 C12 C13 F6 . . -105.0(5) no
C11 C12 C14 C15 . . -0.3(5) no
C13 C12 C14 C15 . . 178.8(3) no
C12 C14 C15 C9 . . 1.3(5) no
